data_1502266
loop_
_publ_author_name
'Wang, Lu'
'Li, Guijie'
'Liu, Yuanhong'

_publ_section_title
;
 Gold-catalyzed deacylative cycloisomerization reactions of
 3-acylindole/ynes: a new approach for carbazole synthesis.
;
_journal_issue 15
_journal_name_full 'Organic letters'
_journal_page_first 3786
_journal_page_last 3789
_journal_paper_doi 10.1021/ol2012154
_journal_volume 13
_journal_year 2011
_chemical_absolute_configuration ad
_chemical_formula_sum 'C20 H17 N O'
_chemical_formula_weight 287.35
_chemical_name_systematic
; 
 ? 
;
_space_group_IT_number 19
_symmetry_cell_setting orthorhombic
_symmetry_space_group_name_Hall 'P 2ac 2ab'
_symmetry_space_group_name_H-M 'P 21 21 21'
_atom_sites_solution_hydrogens geom
_atom_sites_solution_primary direct
_atom_sites_solution_secondary difmap
_audit_creation_method SHELXL-97
_cell_angle_alpha 90.00
_cell_angle_beta 90.00
_cell_angle_gamma 90.00
_cell_formula_units_Z 4
_cell_length_a 5.8247(5)
_cell_length_b 13.4193(12)
_cell_length_c 19.1930(17)
_cell_measurement_reflns_used 4851
_cell_measurement_temperature 293(2)
_cell_measurement_theta_max 56.149
_cell_measurement_theta_min 5.219
_cell_volume 1500.2(2)
_computing_cell_refinement 'Bruker SMART'
_computing_data_collection 'Bruker SMART'
_computing_data_reduction 'Bruker SHELXTL'
_computing_molecular_graphics 'Bruker SHELXTL'
_computing_publication_material 'Bruker SHELXTL'
_computing_structure_refinement 'SHELXL-97 (Sheldrick, 1997)'
_computing_structure_solution 'SHELXS-97 (Sheldrick, 1990)'
_diffrn_ambient_temperature 293(2)
_diffrn_measured_fraction_theta_full 0.999
_diffrn_measured_fraction_theta_max 0.999
_diffrn_measurement_device_type 'CCD area detector'
_diffrn_measurement_method 'phi and omega scans'
_diffrn_radiation_monochromator graphite
_diffrn_radiation_source 'fine-focus sealed tube'
_diffrn_radiation_type MoK\a
_diffrn_radiation_wavelength 0.71073
_diffrn_reflns_av_R_equivalents 0.0503
_diffrn_reflns_av_sigmaI/netI 0.0377
_diffrn_reflns_limit_h_max 7
_diffrn_reflns_limit_h_min -7
_diffrn_reflns_limit_k_max 15
_diffrn_reflns_limit_k_min -16
_diffrn_reflns_limit_l_max 23
_diffrn_reflns_limit_l_min -20
_diffrn_reflns_number 8185
_diffrn_reflns_theta_full 26.00
_diffrn_reflns_theta_max 26.00
_diffrn_reflns_theta_min 1.85
_exptl_absorpt_coefficient_mu 0.078
_exptl_absorpt_correction_T_max 1.00000
_exptl_absorpt_correction_T_min 0.65966
_exptl_absorpt_correction_type empirical
_exptl_absorpt_process_details sadabs
_exptl_crystal_colour colorless
_exptl_crystal_density_diffrn 1.272
_exptl_crystal_density_method 'not measured'
_exptl_crystal_description prismatic
_exptl_crystal_F_000 608
_exptl_crystal_size_max 0.402
_exptl_crystal_size_mid 0.359
_exptl_crystal_size_min 0.311
_refine_diff_density_max 0.153
_refine_diff_density_min -0.174
_refine_diff_density_rms 0.031
_refine_ls_abs_structure_details 'Flack H D (1983), Acta Cryst. A39, 876-881'
_refine_ls_abs_structure_Flack -2.2(19)
_refine_ls_extinction_coef 0.019(3)
_refine_ls_extinction_expression Fc^*^=kFc[1+0.001xFc^2^\l^3^/sin(2\q)]^-1/4^
_refine_ls_extinction_method SHELXL
_refine_ls_goodness_of_fit_ref 1.073
_refine_ls_hydrogen_treatment constr
_refine_ls_matrix_type full
_refine_ls_number_parameters 202
_refine_ls_number_reflns 2933
_refine_ls_number_restraints 0
_refine_ls_restrained_S_all 1.073
_refine_ls_R_factor_all 0.0409
_refine_ls_R_factor_gt 0.0386
_refine_ls_shift/su_max 0.010
_refine_ls_shift/su_mean 0.001
_refine_ls_structure_factor_coef Fsqd
_refine_ls_weighting_details 'calc w=1/[\s^2^(Fo^2^)+(0.0672P)^2^+0.0301P] where P=(Fo^2^+2Fc^2^)/3'
_refine_ls_weighting_scheme calc
_refine_ls_wR_factor_gt 0.1066
_refine_ls_wR_factor_ref 0.1084
_reflns_number_gt 2716
_reflns_number_total 2933
_reflns_threshold_expression >2sigma(I)
_cod_data_source_file ol2012154_si_002.cif
_cod_data_source_block cd201509
_cod_depositor_comments
;
The following automatic conversions were performed:

'_symmetry_cell_setting' value 'Orthorhombic' changed to
'orthorhombic' according to
/home/saulius/struct/CIF-dictionaries/cif_core.dic dictionary named
'cif_core.dic' version 2.4.1 from 2010-06-29.

Automatic conversion script
Id: cif_fix_values 1715 2011-07-08 13:25:40Z adriana 
;
_cod_original_sg_symbol_H-M P2(1)2(1)2(1)
_cod_database_code 1502266

loop_
_symmetry_equiv_pos_as_xyz
'x, y, z'
'-x+1/2, -y, z+1/2'
'-x, y+1/2, -z+1/2'
'x+1/2, -y+1/2, -z'

loop_
_atom_site_label
_atom_site_type_symbol
_atom_site_fract_x
_atom_site_fract_y
_atom_site_fract_z
_atom_site_U_iso_or_equiv
_atom_site_adp_type
_atom_site_occupancy
_atom_site_symmetry_multiplicity
_atom_site_calc_flag
_atom_site_refinement_flags
N1 N 0.6526(3) 1.06843(10) 0.21374(7) 0.0549(4) Uani 1 1 d .
O1 O 1.0713(3) 1.10318(9) -0.04077(6) 0.0698(4) Uani 1 1 d .
C1 C 0.9107(3) 0.94511(10) 0.19209(7) 0.0426(3) Uani 1 1 d .
C2 C 1.0203(3) 0.85417(10) 0.20610(7) 0.0441(3) Uani 1 1 d .
C3 C 0.9717(3) 0.80813(11) 0.26925(8) 0.0541(4) Uani 1 1 d .
H3 H 1.0425 0.7479 0.2798 0.065 Uiso 1 1 calc R
C4 C 0.8208(3) 0.84945(13) 0.31684(8) 0.0601(5) Uani 1 1 d .
H4 H 0.7963 0.8171 0.3590 0.072 Uiso 1 1 calc R
C5 C 0.7069(3) 0.93624(13) 0.30366(9) 0.0568(4) Uani 1 1 d .
H5 H 0.6033 0.9628 0.3355 0.068 Uiso 1 1 calc R
C6 C 0.7525(3) 0.98334(11) 0.24053(8) 0.0478(4) Uani 1 1 d .
C7 C 0.7423(3) 1.08541(11) 0.14852(8) 0.0489(4) Uani 1 1 d .
C8 C 0.9056(3) 1.01188(10) 0.13251(8) 0.0431(3) Uani 1 1 d .
C9 C 1.0202(3) 1.01526(11) 0.06891(7) 0.0460(4) Uani 1 1 d .
H9 H 1.1287 0.9671 0.0575 0.055 Uiso 1 1 calc R
C10 C 0.9693(3) 1.09172(11) 0.02302(8) 0.0532(4) Uani 1 1 d .
C11 C 0.8068(3) 1.16345(12) 0.03968(9) 0.0611(5) Uani 1 1 d .
H11 H 0.7753 1.2139 0.0079 0.073 Uiso 1 1 calc R
C12 C 0.6924(4) 1.16163(12) 0.10141(10) 0.0606(5) Uani 1 1 d .
H12 H 0.5836 1.2100 0.1120 0.073 Uiso 1 1 calc R
C13 C 1.2700(4) 1.04753(16) -0.05478(10) 0.0737(6) Uani 1 1 d .
H13A H 1.3789 1.0569 -0.0178 0.111 Uiso 1 1 calc R
H13B H 1.3360 1.0694 -0.0980 0.111 Uiso 1 1 calc R
H13C H 1.2310 0.9782 -0.0581 0.111 Uiso 1 1 calc R
C14 C 0.4580(4) 1.12054(15) 0.24349(11) 0.0719(5) Uani 1 1 d .
H14A H 0.3194 1.0983 0.2214 0.108 Uiso 1 1 calc R
H14B H 0.4759 1.1909 0.2363 0.108 Uiso 1 1 calc R
H14C H 0.4499 1.1069 0.2925 0.108 Uiso 1 1 calc R
C15 C 1.1769(3) 0.80505(11) 0.15555(8) 0.0439(3) Uani 1 1 d .
C16 C 1.1272(3) 0.71109(11) 0.13005(8) 0.0518(4) Uani 1 1 d .
H16 H 0.9954 0.6782 0.1449 0.062 Uiso 1 1 calc R
C17 C 1.2717(4) 0.66560(12) 0.08260(9) 0.0611(5) Uani 1 1 d .
H17 H 1.2366 0.6024 0.0658 0.073 Uiso 1 1 calc R
C18 C 1.4662(3) 0.71306(13) 0.06027(9) 0.0588(4) Uani 1 1 d .
H18 H 1.5613 0.6828 0.0276 0.071 Uiso 1 1 calc R
C19 C 1.5206(3) 0.80566(13) 0.08617(9) 0.0573(4) Uani 1 1 d .
H19 H 1.6544 0.8375 0.0719 0.069 Uiso 1 1 calc R
C20 C 1.3765(3) 0.85110(11) 0.13327(8) 0.0494(4) Uani 1 1 d .
H20 H 1.4138 0.9139 0.1504 0.059 Uiso 1 1 calc R

loop_
_atom_site_aniso_label
_atom_site_aniso_U_11
_atom_site_aniso_U_22
_atom_site_aniso_U_33
_atom_site_aniso_U_23
_atom_site_aniso_U_13
_atom_site_aniso_U_12
N1 0.0588(9) 0.0519(7) 0.0541(8) -0.0122(6) 0.0018(7) 0.0075(6)
O1 0.0907(10) 0.0658(7) 0.0530(7) 0.0160(6) 0.0043(7) -0.0039(7)
C1 0.0433(8) 0.0432(7) 0.0413(7) -0.0047(6) -0.0030(6) -0.0038(6)
C2 0.0438(8) 0.0430(7) 0.0453(8) 0.0011(5) -0.0059(6) -0.0051(6)
C3 0.0602(10) 0.0530(9) 0.0491(8) 0.0079(7) -0.0048(8) -0.0044(7)
C4 0.0705(11) 0.0686(10) 0.0412(8) 0.0061(7) -0.0016(8) -0.0177(9)
C5 0.0588(11) 0.0670(10) 0.0447(8) -0.0103(7) 0.0052(8) -0.0080(8)
C6 0.0493(8) 0.0503(8) 0.0438(8) -0.0100(6) -0.0045(7) -0.0027(7)
C7 0.0539(9) 0.0428(7) 0.0499(8) -0.0083(6) -0.0064(7) 0.0010(7)
C8 0.0478(8) 0.0369(7) 0.0445(8) -0.0064(5) -0.0071(6) -0.0033(6)
C9 0.0530(9) 0.0389(7) 0.0461(8) -0.0018(6) -0.0042(7) -0.0024(6)
C10 0.0680(11) 0.0426(7) 0.0491(8) 0.0002(6) -0.0075(8) -0.0083(8)
C11 0.0781(12) 0.0439(8) 0.0613(11) 0.0062(7) -0.0147(9) 0.0027(8)
C12 0.0696(12) 0.0435(8) 0.0686(11) -0.0057(8) -0.0126(9) 0.0108(8)
C13 0.0784(13) 0.0806(13) 0.0622(11) 0.0083(10) 0.0132(11) -0.0154(11)
C14 0.0665(11) 0.0758(11) 0.0735(12) -0.0252(9) -0.0014(10) 0.0162(9)
C15 0.0456(8) 0.0432(7) 0.0430(7) 0.0034(6) -0.0101(6) 0.0024(6)
C16 0.0591(10) 0.0407(7) 0.0556(9) 0.0029(6) -0.0068(8) -0.0030(7)
C17 0.0831(13) 0.0428(8) 0.0575(10) -0.0060(7) -0.0102(9) 0.0045(8)
C18 0.0652(11) 0.0585(9) 0.0528(9) -0.0041(7) -0.0004(8) 0.0140(9)
C19 0.0504(10) 0.0640(10) 0.0573(9) -0.0020(7) 0.0015(8) 0.0001(8)
C20 0.0484(9) 0.0465(8) 0.0533(9) -0.0053(6) -0.0053(7) -0.0021(7)

loop_
_atom_type_symbol
_atom_type_description
_atom_type_scat_dispersion_real
_atom_type_scat_dispersion_imag
_atom_type_scat_source
C C 0.0033 0.0016 'International Tables Vol C Tables 4.2.6.8 and 6.1.1.4'
H H 0.0000 0.0000 'International Tables Vol C Tables 4.2.6.8 and 6.1.1.4'
N N 0.0061 0.0033 'International Tables Vol C Tables 4.2.6.8 and 6.1.1.4'
O O 0.0106 0.0060 'International Tables Vol C Tables 4.2.6.8 and 6.1.1.4'

loop_
_geom_angle_atom_site_label_1
_geom_angle_atom_site_label_2
_geom_angle_atom_site_label_3
_geom_angle
C7 N1 C6 108.42(13)
C7 N1 C14 125.15(16)
C6 N1 C14 125.57(16)
C10 O1 C13 118.00(14)
C2 C1 C6 119.26(14)
C2 C1 C8 134.14(14)
C6 C1 C8 106.38(13)
C3 C2 C1 117.45(15)
C3 C2 C15 119.83(13)
C1 C2 C15 122.68(13)
C4 C3 C2 121.81(15)
C4 C3 H3 119.1
C2 C3 H3 119.1
C5 C4 C3 121.93(15)
C5 C4 H4 119.0
C3 C4 H4 119.0
C4 C5 C6 117.15(16)
C4 C5 H5 121.4
C6 C5 H5 121.4
N1 C6 C5 128.27(15)
N1 C6 C1 109.36(14)
C5 C6 C1 122.33(16)
N1 C7 C12 129.20(16)
N1 C7 C8 109.87(14)
C12 C7 C8 120.93(16)
C9 C8 C7 119.58(14)
C9 C8 C1 134.46(14)
C7 C8 C1 105.96(13)
C10 C9 C8 118.65(15)
C10 C9 H9 120.7
C8 C9 H9 120.7
O1 C10 C9 123.99(16)
O1 C10 C11 115.10(14)
C9 C10 C11 120.91(15)
C12 C11 C10 121.52(15)
C12 C11 H11 119.2
C10 C11 H11 119.2
C11 C12 C7 118.41(16)
C11 C12 H12 120.8
C7 C12 H12 120.8
O1 C13 H13A 109.5
O1 C13 H13B 109.5
H13A C13 H13B 109.5
O1 C13 H13C 109.5
H13A C13 H13C 109.5
H13B C13 H13C 109.5
N1 C14 H14A 109.5
N1 C14 H14B 109.5
H14A C14 H14B 109.5
N1 C14 H14C 109.5
H14A C14 H14C 109.5
H14B C14 H14C 109.5
C16 C15 C20 118.26(15)
C16 C15 C2 120.47(15)
C20 C15 C2 121.27(13)
C17 C16 C15 120.54(16)
C17 C16 H16 119.7
C15 C16 H16 119.7
C18 C17 C16 120.34(15)
C18 C17 H17 119.8
C16 C17 H17 119.8
C17 C18 C19 119.87(17)
C17 C18 H18 120.1
C19 C18 H18 120.1
C18 C19 C20 119.81(17)
C18 C19 H19 120.1
C20 C19 H19 120.1
C19 C20 C15 121.16(14)
C19 C20 H20 119.4
C15 C20 H20 119.4

loop_
_geom_bond_atom_site_label_1
_geom_bond_atom_site_label_2
_geom_bond_distance
N1 C7 1.375(2)
N1 C6 1.381(2)
N1 C14 1.449(2)
O1 C10 1.369(2)
O1 C13 1.403(3)
C1 C2 1.403(2)
C1 C6 1.406(2)
C1 C8 1.453(2)
C2 C3 1.390(2)
C2 C15 1.486(2)
C3 C4 1.383(3)
C3 H3 0.9300
C4 C5 1.364(3)
C4 H4 0.9300
C5 C6 1.392(2)
C5 H5 0.9300
C7 C12 1.396(2)
C7 C8 1.404(2)
C8 C9 1.392(2)
C9 C10 1.384(2)
C9 H9 0.9300
C10 C11 1.387(2)
C11 C12 1.359(3)
C11 H11 0.9300
C12 H12 0.9300
C13 H13A 0.9600
C13 H13B 0.9600
C13 H13C 0.9600
C14 H14A 0.9600
C14 H14B 0.9600
C14 H14C 0.9600
C15 C16 1.383(2)
C15 C20 1.384(2)
C16 C17 1.382(2)
C16 H16 0.9300
C17 C18 1.368(3)
C17 H17 0.9300
C18 C19 1.375(2)
C18 H18 0.9300
C19 C20 1.376(2)
C19 H19 0.9300
C20 H20 0.9300

loop_
_geom_torsion_atom_site_label_1
_geom_torsion_atom_site_label_2
_geom_torsion_atom_site_label_3
_geom_torsion_atom_site_label_4
_geom_torsion
C6 C1 C2 C3 -2.3(2)
C8 C1 C2 C3 -176.06(16)
C6 C1 C2 C15 175.53(14)
C8 C1 C2 C15 1.8(3)
C1 C2 C3 C4 0.2(2)
C15 C2 C3 C4 -177.72(15)
C2 C3 C4 C5 1.7(3)
C3 C4 C5 C6 -1.4(2)
C7 N1 C6 C5 -177.24(16)
C14 N1 C6 C5 -7.4(3)
C7 N1 C6 C1 0.49(18)
C14 N1 C6 C1 170.34(15)
C4 C5 C6 N1 176.62(16)
C4 C5 C6 C1 -0.8(2)
C2 C1 C6 N1 -175.16(12)
C8 C1 C6 N1 0.16(17)
C2 C1 C6 C5 2.7(2)
C8 C1 C6 C5 178.05(14)
C6 N1 C7 C12 179.38(16)
C14 N1 C7 C12 9.5(3)
C6 N1 C7 C8 -0.98(18)
C14 N1 C7 C8 -170.88(15)
N1 C7 C8 C9 -179.37(13)
C12 C7 C8 C9 0.3(2)
N1 C7 C8 C1 1.05(17)
C12 C7 C8 C1 -179.27(14)
C2 C1 C8 C9 -5.9(3)
C6 C1 C8 C9 179.79(16)
C2 C1 C8 C7 173.58(16)
C6 C1 C8 C7 -0.72(16)
C7 C8 C9 C10 0.0(2)
C1 C8 C9 C10 179.47(16)
C13 O1 C10 C9 -13.6(2)
C13 O1 C10 C11 166.32(15)
C8 C9 C10 O1 179.65(14)
C8 C9 C10 C11 -0.3(2)
O1 C10 C11 C12 -179.74(16)
C9 C10 C11 C12 0.2(3)
C10 C11 C12 C7 0.1(3)
N1 C7 C12 C11 179.21(16)
C8 C7 C12 C11 -0.4(3)
C3 C2 C15 C16 58.4(2)
C1 C2 C15 C16 -119.38(17)
C3 C2 C15 C20 -120.91(16)
C1 C2 C15 C20 61.3(2)
C20 C15 C16 C17 -1.1(2)
C2 C15 C16 C17 179.50(15)
C15 C16 C17 C18 0.0(2)
C16 C17 C18 C19 1.3(3)
C17 C18 C19 C20 -1.5(3)
C18 C19 C20 C15 0.3(3)
C16 C15 C20 C19 1.0(2)
C2 C15 C20 C19 -179.66(15)
